data_4509924
loop_
_publ_author_name
'Wu, Xiang Xia'
'Wang, You You'
'Yang, Pan'
'Xu, Yao Yao'
'Huo, Jian Zhong'
'Ding, Bin'
'Wang, Ying'
'Wang, XiuGuang'

_publ_section_title
;
 Syntheses, Structural Variation, and Characterization of a Series of
 Crystalline Coordination Compounds with 4-Benzene-1,2,4-triazole:
 Polymorph, Incomplete Spin Transition, and Single Crystal-to-Single
 Crystal Transformation
;
_journal_issue 2
_journal_name_full 'Crystal Growth &amp; Design'
_journal_page_first 477
_journal_paper_doi 10.1021/cg401141a
_journal_volume 14
_journal_year 2014
_chemical_formula_sum 'C160 H174 N72 Ni6 O53'
_chemical_formula_weight 4305.97
_chemical_name_systematic
; 
 ? 
;
_space_group_IT_number 2
_symmetry_cell_setting triclinic
_symmetry_space_group_name_Hall '-P 1'
_symmetry_space_group_name_H-M 'P -1'
_atom_sites_solution_hydrogens geom
_atom_sites_solution_primary direct
_atom_sites_solution_secondary difmap
_audit_creation_method SHELXL-97
_cell_angle_alpha 86.882(3)
_cell_angle_beta 77.566(3)
_cell_angle_gamma 73.115(3)
_cell_formula_units_Z 1
_cell_length_a 14.935(2)
_cell_length_b 15.074(2)
_cell_length_c 21.958(3)
_cell_measurement_reflns_used 4837
_cell_measurement_temperature 173(2)
_cell_measurement_theta_max 26.12
_cell_measurement_theta_min 2.33
_cell_volume 4619.2(11)
_computing_cell_refinement 'Bruker SMART'
_computing_data_collection 'Bruker SMART'
_computing_data_reduction 'Bruker SAINT'
_computing_molecular_graphics 'Bruker SHELXTL'
_computing_publication_material 'Bruker SHELXTL'
_computing_structure_refinement 'SHELXL-97 (Sheldrick, 1997)'
_computing_structure_solution 'SHELXS-97 (Sheldrick, 1990)'
_diffrn_ambient_temperature 173(2)
_diffrn_measured_fraction_theta_full 0.988
_diffrn_measured_fraction_theta_max 0.988
_diffrn_measurement_device_type 'CCD area detector'
_diffrn_measurement_method 'phi and omega scans'
_diffrn_radiation_monochromator graphite
_diffrn_radiation_source 'fine-focus sealed tube'
_diffrn_radiation_type MoK\a
_diffrn_radiation_wavelength 0.71073
_diffrn_reflns_av_R_equivalents 0.0381
_diffrn_reflns_av_sigmaI/netI 0.0854
_diffrn_reflns_limit_h_max 17
_diffrn_reflns_limit_h_min -17
_diffrn_reflns_limit_k_max 17
_diffrn_reflns_limit_k_min -17
_diffrn_reflns_limit_l_max 26
_diffrn_reflns_limit_l_min -25
_diffrn_reflns_number 23753
_diffrn_reflns_theta_full 25.01
_diffrn_reflns_theta_max 25.01
_diffrn_reflns_theta_min 0.95
_exptl_absorpt_coefficient_mu 0.704
_exptl_absorpt_correction_T_max 0.8957
_exptl_absorpt_correction_T_min 0.8838
_exptl_absorpt_correction_type multi-scan
_exptl_absorpt_process_details SADABS
_exptl_crystal_colour PINK
_exptl_crystal_density_diffrn 1.548
_exptl_crystal_density_meas ?
_exptl_crystal_density_method 'not measured'
_exptl_crystal_description BLOCK
_exptl_crystal_F_000 2230
_exptl_crystal_size_max 0.18
_exptl_crystal_size_mid 0.17
_exptl_crystal_size_min 0.16
_refine_diff_density_max 1.676
_refine_diff_density_min -1.588
_refine_diff_density_rms 0.106
_refine_ls_extinction_method none
_refine_ls_goodness_of_fit_ref 1.028
_refine_ls_hydrogen_treatment constr
_refine_ls_matrix_type full
_refine_ls_number_parameters 1358
_refine_ls_number_reflns 16093
_refine_ls_number_restraints 60
_refine_ls_restrained_S_all 1.040
_refine_ls_R_factor_all 0.1093
_refine_ls_R_factor_gt 0.0756
_refine_ls_shift/su_max 0.001
_refine_ls_shift/su_mean 0.000
_refine_ls_structure_factor_coef Fsqd
_refine_ls_weighting_details 'calc w=1/[\s^2^(Fo^2^)+(0.0629P)^2^+24.5384P] where P=(Fo^2^+2Fc^2^)/3'
_refine_ls_weighting_scheme calc
_refine_ls_wR_factor_gt 0.1717
_refine_ls_wR_factor_ref 0.1937
_reflns_number_gt 11252
_reflns_number_total 16093
_reflns_threshold_expression >2sigma(I)
_cod_data_source_file cg401141a_si_002.cif
_cod_data_source_block 7
_cod_depositor_comments
;
The following automatic conversions were performed:

'_symmetry_cell_setting' value 'Triclinic' changed to 'triclinic'
according to
/usr/data/users/saulius/automatic-downloads/current/ACS/lib/dictionaries/cif_core.dic
dictionary named 'cif_core.dic' version 2.4.2 from
2011-04-26.

'_exptl_absorpt_correction_type' value 'MULTI-SCAN'
changed to 'multi-scan' according to
/usr/data/users/saulius/automatic-downloads/current/ACS/lib/dictionaries/cif_core.dic
dictionary named 'cif_core.dic' version 2.4.2 from 2011-04-26.

Automatic conversion script
Id: cif_fix_values 2281 2013-09-26 08:29:07Z andrius 

The following automatic conversions were performed:

'_exptl_crystal_density_meas' value 'NONE' was changed to '?' - the
value is perceived as not measured.

Automatic conversion script
Id: cif_fix_values 3008 2015-01-20 13:52:24Z robertas 
;
_cod_original_sg_symbol_H-M P-1
_cod_database_code 4509924

loop_
_symmetry_equiv_pos_as_xyz
'x, y, z'
'-x, -y, -z'

loop_
_atom_site_label
_atom_site_type_symbol
_atom_site_fract_x
_atom_site_fract_y
_atom_site_fract_z
_atom_site_U_iso_or_equiv
_atom_site_adp_type
_atom_site_occupancy
_atom_site_symmetry_multiplicity
_atom_site_calc_flag
_atom_site_refinement_flags
_atom_site_disorder_assembly
_atom_site_disorder_group
Ni1 Ni 0.29949(5) 0.88510(5) 0.02507(3) 0.01634(17) Uani 1 1 d . . .
Ni2 Ni 0.5000 1.0000 0.0000 0.0142(2) Uani 1 2 d S . .
Ni3 Ni 0.24808(6) 0.51834(5) 0.43124(4) 0.0353(2) Uani 1 1 d . . .
Ni4 Ni 0.0000 0.5000 0.5000 0.0235(3) Uani 1 2 d S . .
O1 O 0.1744(3) 0.9313(3) -0.00819(18) 0.0254(9) Uani 1 1 d . . .
H1A H 0.1692 0.8977 -0.0363 0.038 Uiso 1 1 d R . .
H1B H 0.1230 0.9446 0.0195 0.038 Uiso 1 1 d R . .
O2 O 0.3593(3) 0.4924(3) 0.4778(2) 0.0471(14) Uani 1 1 d . . .
H2A H 0.4080 0.5115 0.4764 0.071 Uiso 1 1 d R . .
H2B H 0.3520 0.4590 0.5099 0.071 Uiso 1 1 d R . .
O3 O 0.6505(4) 0.2461(4) 0.4983(3) 0.0657(12) Uani 1 1 d U . .
O4 O 0.5234(5) 0.2683(4) 0.4631(3) 0.0683(13) Uani 1 1 d U . .
O5 O 0.5715(5) 0.3809(5) 0.4776(3) 0.0820(14) Uani 1 1 d U . .
O6 O 0.8880(4) 0.1680(4) 0.0842(2) 0.0533(14) Uani 1 1 d . . .
O7 O 0.9893(3) 0.0745(4) 0.1345(3) 0.0461(13) Uani 1 1 d . . .
O8 O 0.8386(4) 0.0835(4) 0.1577(2) 0.0484(13) Uani 1 1 d . . .
O9 O 0.7838(3) 0.8047(3) 0.0537(2) 0.0393(12) Uani 1 1 d . . .
O10 O 0.8483(3) 0.9068(3) 0.0739(2) 0.0396(12) Uani 1 1 d . . .
O11 O 0.7097(3) 0.9027(3) 0.1279(2) 0.0368(11) Uani 1 1 d . . .
O12 O 0.2207(3) 0.1216(3) 0.3015(2) 0.0426(12) Uani 1 1 d . . .
O13 O 0.1217(4) 0.1018(4) 0.3864(2) 0.0538(14) Uani 1 1 d . . .
O14 O 0.1919(4) -0.0118(4) 0.3221(3) 0.0537(14) Uani 1 1 d . . .
O15 O 0.3384(5) 0.4727(4) 0.1582(3) 0.0715(13) Uani 1 1 d U . .
O16 O 0.3123(5) 0.6191(4) 0.1714(3) 0.0721(13) Uani 1 1 d U . .
O17 O 0.4165(4) 0.5486(4) 0.0934(3) 0.0614(12) Uani 1 1 d U . .
O19 O 0.4181(3) 0.2889(3) 0.1065(2) 0.0376(11) Uani 1 1 d . . .
H19A H 0.4637 0.2945 0.0772 0.056 Uiso 1 1 d R . .
H19B H 0.3934 0.3397 0.1267 0.056 Uiso 1 1 d R . .
O20 O 0.3216(3) 0.0264(4) 0.1905(2) 0.0420(12) Uani 1 1 d . . .
H20A H 0.2866 0.0070 0.1717 0.063 Uiso 1 1 d R . .
H20B H 0.3567 -0.0193 0.2068 0.063 Uiso 1 1 d R . .
O21 O 0.0281(3) 0.7885(4) 0.0272(2) 0.0448(13) Uani 1 1 d . . .
H21A H 0.0407 0.8381 0.0128 0.067 Uiso 1 1 d R . .
H21B H -0.0302 0.8014 0.0461 0.067 Uiso 1 1 d R . .
O22 O 0.0249(4) 0.7852(3) 0.4502(2) 0.0473(13) Uani 1 1 d . . .
H22A H 0.0264 0.8404 0.4548 0.071 Uiso 1 1 d R . .
H22B H 0.0798 0.7530 0.4316 0.071 Uiso 1 1 d R . .
N1 N 0.5239(3) 0.7590(3) 0.1141(2) 0.0198(10) Uani 1 1 d . . .
N2 N 0.4938(3) 0.8812(3) 0.0559(2) 0.0165(10) Uani 1 1 d . . .
N3 N 0.4223(3) 0.8383(3) 0.0599(2) 0.0174(10) Uani 1 1 d . . .
N4 N 0.2244(3) 1.1589(3) 0.0910(2) 0.0194(10) Uani 1 1 d . . .
N5 N 0.3566(3) 1.0626(3) 0.0421(2) 0.0175(10) Uani 1 1 d . . .
N6 N 0.2838(3) 1.0216(3) 0.0488(2) 0.0180(10) Uani 1 1 d . . .
N7 N 0.4394(3) 0.9061(3) -0.1604(2) 0.0179(10) Uani 1 1 d . . .
N8 N 0.4561(3) 0.9428(3) -0.06961(19) 0.0146(9) Uani 1 1 d . . .
N9 N 0.3778(3) 0.9080(3) -0.0609(2) 0.0185(10) Uani 1 1 d . . .
N10 N 0.2970(3) 0.6152(3) -0.0157(2) 0.0211(10) Uani 1 1 d . . .
N11 N 0.3162(3) 0.7499(3) -0.0019(2) 0.0190(10) Uani 1 1 d . . .
N12 N 0.4040(3) 0.6913(3) -0.0300(2) 0.0238(11) Uani 1 1 d . . .
N13 N 0.1002(3) 0.8612(3) 0.1919(2) 0.0222(11) Uani 1 1 d . . .
N14 N 0.2141(3) 0.8687(3) 0.1125(2) 0.0202(10) Uani 1 1 d . . .
N15 N 0.2402(4) 0.8867(4) 0.1664(2) 0.0317(13) Uani 1 1 d . . .
N16 N 0.1390(4) 0.5461(3) 0.3831(2) 0.0319(13) Uani 1 1 d . . .
N17 N 0.0472(4) 0.5376(3) 0.4072(2) 0.0300(13) Uani 1 1 d . . .
N18 N 0.0557(4) 0.5780(4) 0.3098(2) 0.0331(14) Uani 1 1 d . . .
N19 N 0.2160(4) 0.4002(3) 0.4696(2) 0.0296(13) Uani 1 1 d . . .
N20 N 0.1247(3) 0.3912(3) 0.4924(2) 0.0245(12) Uani 1 1 d . . .
N21 N 0.2294(4) 0.2570(3) 0.4972(2) 0.0292(12) Uani 1 1 d . . .
N22 N 0.1569(4) 0.5945(3) 0.5060(3) 0.0321(13) Uani 1 1 d . . .
N23 N 0.0648(3) 0.5896(3) 0.5313(2) 0.0258(12) Uani 1 1 d . . .
N24 N 0.0945(3) 0.6952(3) 0.5816(2) 0.0240(11) Uani 1 1 d . . .
N25 N 0.3625(5) 0.7396(4) 0.3598(3) 0.0466(17) Uani 1 1 d . . .
N26 N 0.2869(4) 0.6371(4) 0.3952(3) 0.0423(16) Uani 1 1 d . . .
N27 N 0.2190(5) 0.7203(4) 0.3905(3) 0.0540(19) Uani 1 1 d . . .
N28 N 0.4758(4) 0.3721(4) 0.2919(3) 0.0358(14) Uani 1 1 d . . .
N29 N 0.3210(5) 0.3996(4) 0.3096(3) 0.058(2) Uani 1 1 d . . .
N30 N 0.3443(4) 0.4376(4) 0.3586(3) 0.0421(16) Uani 1 1 d . . .
N31 N 0.5827(6) 0.2951(5) 0.4790(4) 0.0674(11) Uani 1 1 d U . .
N32 N 0.9055(5) 0.1069(4) 0.1251(3) 0.0407(15) Uani 1 1 d . . .
N33 N 0.7795(4) 0.8703(3) 0.0858(2) 0.0265(12) Uani 1 1 d . . .
N34 N 0.3579(6) 0.5469(5) 0.1407(4) 0.0661(11) Uani 1 1 d U . .
N35 N 0.1787(4) 0.0710(4) 0.3368(3) 0.0401(14) Uani 1 1 d . . .
N36 N 0.7502(11) 0.5981(8) 0.3916(16) 0.049(7) Uani 0.60 1 d PD A 1
O23 O 0.7978(6) 0.5184(5) 0.3749(5) 0.046(3) Uani 0.60 1 d PD A 1
O24 O 0.7867(5) 0.6629(5) 0.3817(4) 0.046(2) Uani 0.60 1 d PD A 1
O25 O 0.6664(5) 0.6129(5) 0.4220(4) 0.051(2) Uani 0.60 1 d PD A 1
O27 O 0.5604(7) 0.5079(7) 0.3882(5) 0.043(2) Uani 0.50 1 d P B 1
N36' N 0.7527(8) 0.5343(9) 0.3642(7) 0.038(5) Uani 0.40 1 d PD C 2
O23' O 0.8213(7) 0.4795(7) 0.3316(7) 0.056(4) Uani 0.40 1 d PD C 2
O24' O 0.7618(12) 0.6054(15) 0.3839(16) 0.035(7) Uani 0.40 1 d PD C 2
O25' O 0.6772(8) 0.5141(10) 0.3824(5) 0.062(4) Uani 0.40 1 d PD C 2
C1 C 0.5531(4) 0.8329(4) 0.0889(2) 0.0211(12) Uani 1 1 d . . .
H1 H 0.6087 0.8471 0.0947 0.025 Uiso 1 1 calc R . .
C2 C 0.4424(4) 0.7656(4) 0.0949(3) 0.0219(13) Uani 1 1 d . . .
H2 H 0.4051 0.7234 0.1053 0.026 Uiso 1 1 calc R . .
C3 C 0.5693(4) 0.6874(4) 0.1540(3) 0.0288(14) Uani 1 1 d . . .
C4 C 0.5108(5) 0.6440(5) 0.1952(3) 0.0384(17) Uani 1 1 d . . .
H4 H 0.4437 0.6611 0.1975 0.046 Uiso 1 1 calc R . .
C5 C 0.5543(6) 0.5743(5) 0.2331(3) 0.0440(18) Uani 1 1 d . . .
H5 H 0.5167 0.5439 0.2625 0.053 Uiso 1 1 calc R . .
C6 C 0.6515(6) 0.5505(5) 0.2274(4) 0.050(2) Uani 1 1 d . . .
H6 H 0.6809 0.5025 0.2528 0.060 Uiso 1 1 calc R . .
C7 C 0.7060(6) 0.5926(5) 0.1874(4) 0.049(2) Uani 1 1 d . . .
H7 H 0.7732 0.5749 0.1849 0.059 Uiso 1 1 calc R . .
C8 C 0.6650(5) 0.6625(5) 0.1489(3) 0.0424(18) Uani 1 1 d . . .
H8 H 0.7037 0.6921 0.1197 0.051 Uiso 1 1 calc R . .
C9 C 0.2049(4) 1.0809(4) 0.0777(2) 0.0187(12) Uani 1 1 d . . .
H9 H 0.1436 1.0706 0.0876 0.022 Uiso 1 1 calc R . .
C10 C 0.3192(4) 1.1437(4) 0.0682(2) 0.0161(11) Uani 1 1 d . . .
H10 H 0.3537 1.1867 0.0710 0.019 Uiso 1 1 calc R . .
C11 C 0.1581(4) 1.2385(4) 0.1246(3) 0.0218(13) Uani 1 1 d . . .
C12 C 0.1862(5) 1.2792(4) 0.1692(3) 0.0311(15) Uani 1 1 d . . .
H12 H 0.2490 1.2553 0.1769 0.037 Uiso 1 1 calc R . .
C13 C 0.1221(5) 1.3550(5) 0.2026(3) 0.0410(17) Uani 1 1 d . . .
H13 H 0.1408 1.3846 0.2330 0.049 Uiso 1 1 calc R . .
C14 C 0.0302(5) 1.3875(5) 0.1913(3) 0.0386(17) Uani 1 1 d . . .
H14 H -0.0143 1.4392 0.2144 0.046 Uiso 1 1 calc R . .
C15 C 0.0027(5) 1.3459(4) 0.1472(3) 0.0325(15) Uani 1 1 d . . .
H15 H -0.0603 1.3692 0.1399 0.039 Uiso 1 1 calc R . .
C16 C 0.0660(4) 1.2708(4) 0.1136(3) 0.0281(14) Uani 1 1 d . . .
H16 H 0.0471 1.2415 0.0833 0.034 Uiso 1 1 calc R . .
C17 C 0.4913(4) 0.9409(4) -0.1294(2) 0.0164(11) Uani 1 1 d . . .
H17 H 0.5454 0.9609 -0.1485 0.020 Uiso 1 1 calc R . .
C18 C 0.3691(4) 0.8875(4) -0.1156(3) 0.0198(12) Uani 1 1 d . . .
H18 H 0.3206 0.8630 -0.1231 0.024 Uiso 1 1 calc R . .
C19 C 0.4565(4) 0.8919(4) -0.2266(2) 0.0195(12) Uani 1 1 d . . .
C20 C 0.3801(4) 0.8983(4) -0.2544(3) 0.0266(14) Uani 1 1 d . . .
H20 H 0.3165 0.9125 -0.2305 0.032 Uiso 1 1 calc R . .
C21 C 0.3988(5) 0.8835(5) -0.3185(3) 0.0349(16) Uani 1 1 d . . .
H21 H 0.3477 0.8859 -0.3385 0.042 Uiso 1 1 calc R . .
C22 C 0.4912(5) 0.8654(5) -0.3534(3) 0.0333(15) Uani 1 1 d . . .
H22 H 0.5032 0.8561 -0.3972 0.040 Uiso 1 1 calc R . .
C23 C 0.5653(5) 0.8607(5) -0.3250(3) 0.0319(15) Uani 1 1 d . . .
H23 H 0.6285 0.8485 -0.3493 0.038 Uiso 1 1 calc R . .
C24 C 0.5492(4) 0.8736(4) -0.2609(3) 0.0276(14) Uani 1 1 d . . .
H24 H 0.6008 0.8699 -0.2411 0.033 Uiso 1 1 calc R . .
C25 C 0.2537(4) 0.7026(4) 0.0061(2) 0.0201(12) Uani 1 1 d . . .
H25 H 0.1877 0.7262 0.0245 0.024 Uiso 1 1 calc R . .
C26 C 0.3900(4) 0.6114(4) -0.0370(3) 0.0241(13) Uani 1 1 d . . .
H26 H 0.4385 0.5577 -0.0547 0.029 Uiso 1 1 calc R . .
C27 C 0.2511(4) 0.5435(4) -0.0159(3) 0.0239(13) Uani 1 1 d . . .
C28 C 0.2916(5) 0.4567(4) 0.0048(3) 0.0318(15) Uani 1 1 d . . .
H28 H 0.3503 0.4428 0.0185 0.038 Uiso 1 1 calc R . .
C29 C 0.2445(6) 0.3893(5) 0.0054(3) 0.0410(18) Uani 1 1 d . . .
H29 H 0.2713 0.3287 0.0195 0.049 Uiso 1 1 calc R . .
C30 C 0.1603(5) 0.4096(5) -0.0142(3) 0.0400(18) Uani 1 1 d . . .
H30 H 0.1292 0.3628 -0.0137 0.048 Uiso 1 1 calc R . .
C31 C 0.1200(5) 0.4965(5) -0.0345(3) 0.0338(16) Uani 1 1 d . . .
H31 H 0.0606 0.5103 -0.0474 0.041 Uiso 1 1 calc R . .
C32 C 0.1668(4) 0.5652(4) -0.0362(3) 0.0280(14) Uani 1 1 d . . .
H32 H 0.1406 0.6254 -0.0512 0.034 Uiso 1 1 calc R . .
C33 C 0.1295(4) 0.8547(4) 0.1292(3) 0.0209(12) Uani 1 1 d . . .
H33 H 0.0940 0.8419 0.1014 0.025 Uiso 1 1 calc R . .
C34 C 0.1690(5) 0.8822(5) 0.2121(3) 0.0311(15) Uani 1 1 d . . .
H34 H 0.1670 0.8928 0.2547 0.037 Uiso 1 1 calc R . .
C35 C 0.0088(4) 0.8584(4) 0.2299(3) 0.0229(13) Uani 1 1 d . . .
C36 C 0.0032(4) 0.8344(4) 0.2918(3) 0.0265(14) Uani 1 1 d . . .
H36 H 0.0594 0.8144 0.3085 0.032 Uiso 1 1 calc R . .
C37 C -0.0860(5) 0.8401(5) 0.3292(3) 0.0333(16) Uani 1 1 d . . .
H37 H -0.0911 0.8243 0.3721 0.040 Uiso 1 1 calc R . .
C38 C -0.1665(5) 0.8680(5) 0.3050(3) 0.0385(17) Uani 1 1 d . . .
H38 H -0.2272 0.8712 0.3309 0.046 Uiso 1 1 calc R . .
C39 C -0.1600(5) 0.8918(5) 0.2422(3) 0.0351(16) Uani 1 1 d . . .
H39 H -0.2161 0.9113 0.2254 0.042 Uiso 1 1 calc R . .
C40 C -0.0715(4) 0.8871(4) 0.2044(3) 0.0268(14) Uani 1 1 d . . .
H40 H -0.0662 0.9033 0.1616 0.032 Uiso 1 1 calc R . .
C41 C 0.1403(5) 0.5711(4) 0.3248(3) 0.0389(18) Uani 1 1 d . . .
H41 H 0.1938 0.5827 0.2969 0.047 Uiso 1 1 calc R . .
C42 C -0.0002(5) 0.5562(4) 0.3628(3) 0.0299(15) Uani 1 1 d . . .
H42 H -0.0644 0.5548 0.3666 0.036 Uiso 1 1 calc R . .
C43 C 0.0286(6) 0.6034(5) 0.2498(3) 0.045(2) Uani 1 1 d . . .
C44 C 0.1018(7) 0.5859(6) 0.1968(3) 0.065(3) Uani 1 1 d . . .
H44 H 0.1668 0.5590 0.1994 0.078 Uiso 1 1 calc R . .
C45 C 0.0752(10) 0.6098(8) 0.1396(4) 0.080(4) Uani 1 1 d . . .
H45 H 0.1230 0.5985 0.1023 0.096 Uiso 1 1 calc R . .
C46 C -0.0170(11) 0.6485(8) 0.1362(4) 0.082(4) Uani 1 1 d . . .
H46 H -0.0337 0.6639 0.0968 0.099 Uiso 1 1 calc R . .
C47 C -0.0873(8) 0.6657(6) 0.1901(4) 0.067(3) Uani 1 1 d . . .
H47 H -0.1521 0.6934 0.1875 0.081 Uiso 1 1 calc R . .
C48 C -0.0642(7) 0.6430(5) 0.2479(3) 0.047(2) Uani 1 1 d . . .
H48 H -0.1123 0.6550 0.2851 0.056 Uiso 1 1 calc R . .
C49 C 0.2764(4) 0.3195(4) 0.4734(3) 0.0299(15) Uani 1 1 d . . .
H49 H 0.3440 0.3063 0.4612 0.036 Uiso 1 1 calc R . .
C50 C 0.1352(4) 0.3050(4) 0.5085(3) 0.0246(14) Uani 1 1 d . . .
H50 H 0.0843 0.2794 0.5257 0.029 Uiso 1 1 calc R . .
C51 C 0.2714(5) 0.1613(4) 0.5093(3) 0.0291(14) Uani 1 1 d . . .
C52 C 0.3509(5) 0.1362(5) 0.5348(3) 0.0337(15) Uani 1 1 d . . .
H52 H 0.3779 0.1820 0.5448 0.040 Uiso 1 1 calc R . .
C53 C 0.3912(5) 0.0445(5) 0.5460(3) 0.0373(16) Uani 1 1 d . . .
H53 H 0.4458 0.0263 0.5643 0.045 Uiso 1 1 calc R . .
C54 C 0.3518(5) -0.0216(5) 0.5305(3) 0.0369(17) Uani 1 1 d . . .
H54 H 0.3806 -0.0852 0.5376 0.044 Uiso 1 1 calc R . .
C55 C 0.2720(5) 0.0033(4) 0.5051(3) 0.0355(16) Uani 1 1 d . . .
H55 H 0.2457 -0.0427 0.4947 0.043 Uiso 1 1 calc R . .
C56 C 0.2296(5) 0.0968(4) 0.4947(3) 0.0300(14) Uani 1 1 d . . .
H56 H 0.1734 0.1157 0.4781 0.036 Uiso 1 1 calc R . .
C57 C 0.0293(4) 0.6515(4) 0.5763(3) 0.0225(13) Uani 1 1 d . . .
H57 H -0.0332 0.6639 0.6016 0.027 Uiso 1 1 calc R . .
C58 C 0.1717(5) 0.6579(4) 0.5368(3) 0.0324(16) Uani 1 1 d . . .
H58 H 0.2291 0.6756 0.5289 0.039 Uiso 1 1 calc R . .
C59 C 0.0845(4) 0.7669(4) 0.6247(3) 0.0254(13) Uani 1 1 d . . .
C60 C 0.1335(6) 0.8328(5) 0.6075(3) 0.0431(19) Uani 1 1 d . . .
H60 H 0.1716 0.8318 0.5668 0.052 Uiso 1 1 calc R . .
C61 C 0.1266(6) 0.8999(5) 0.6501(4) 0.049(2) Uani 1 1 d . . .
H61 H 0.1615 0.9440 0.6390 0.059 Uiso 1 1 calc R . .
C62 C 0.0694(5) 0.9030(5) 0.7083(3) 0.0418(17) Uani 1 1 d . . .
H62 H 0.0644 0.9495 0.7374 0.050 Uiso 1 1 calc R . .
C63 C 0.0191(5) 0.8385(5) 0.7248(3) 0.0358(16) Uani 1 1 d . . .
H63 H -0.0213 0.8414 0.7649 0.043 Uiso 1 1 calc R . .
C64 C 0.0273(4) 0.7695(4) 0.6830(3) 0.0281(14) Uani 1 1 d . . .
H64 H -0.0062 0.7244 0.6946 0.034 Uiso 1 1 calc R . .
C65 C 0.3716(6) 0.6497(5) 0.3754(3) 0.046(2) Uani 1 1 d . . .
H65 H 0.4307 0.6026 0.3724 0.055 Uiso 1 1 calc R . .
C66 C 0.2669(6) 0.7804(5) 0.3700(4) 0.052(2) Uani 1 1 d . . .
H66 H 0.2381 0.8442 0.3632 0.063 Uiso 1 1 calc R . .
C67 C 0.4390(5) 0.7795(5) 0.3341(3) 0.0378(17) Uani 1 1 d . . .
C68 C 0.4232(5) 0.8470(5) 0.2896(3) 0.0425(18) Uani 1 1 d . . .
H68 H 0.3627 0.8687 0.2782 0.051 Uiso 1 1 calc R . .
C69 C 0.4983(6) 0.8823(5) 0.2619(4) 0.048(2) Uani 1 1 d . . .
H69 H 0.4890 0.9292 0.2312 0.058 Uiso 1 1 calc R . .
C70 C 0.5865(6) 0.8501(6) 0.2784(4) 0.050(2) Uani 1 1 d . . .
H70 H 0.6378 0.8742 0.2591 0.061 Uiso 1 1 calc R . .
C71 C 0.5989(7) 0.7826(6) 0.3235(4) 0.059(2) Uani 1 1 d . . .
H71 H 0.6595 0.7593 0.3347 0.070 Uiso 1 1 calc R . .
C72 C 0.5232(6) 0.7483(6) 0.3528(3) 0.050(2) Uani 1 1 d . . .
H72 H 0.5307 0.7041 0.3852 0.060 Uiso 1 1 calc R . .
C73 C 0.4009(5) 0.3620(5) 0.2714(4) 0.047(2) Uani 1 1 d . . .
H73 H 0.4058 0.3312 0.2337 0.057 Uiso 1 1 calc R . .
C74 C 0.4362(5) 0.4185(5) 0.3465(3) 0.0432(19) Uani 1 1 d . . .
H74 H 0.4718 0.4349 0.3728 0.052 Uiso 1 1 calc R . .
C75 C 0.5756(4) 0.3426(4) 0.2629(3) 0.0312(15) Uani 1 1 d . . .
C76 C 0.6415(6) 0.3254(5) 0.2997(3) 0.050(2) Uani 1 1 d . . .
H76 H 0.6213 0.3305 0.3438 0.060 Uiso 1 1 calc R . .
C77 C 0.7383(6) 0.3002(6) 0.2723(4) 0.055(2) Uani 1 1 d . . .
H77 H 0.7848 0.2906 0.2973 0.067 Uiso 1 1 calc R . .
C78 C 0.7664(5) 0.2893(5) 0.2085(3) 0.0407(17) Uani 1 1 d . . .
H78 H 0.8325 0.2715 0.1894 0.049 Uiso 1 1 calc R . .
C79 C 0.6987(4) 0.3042(4) 0.1726(3) 0.0306(15) Uani 1 1 d . . .
H79 H 0.7184 0.2954 0.1287 0.037 Uiso 1 1 calc R . .
C80 C 0.6032(4) 0.3316(4) 0.1992(3) 0.0293(14) Uani 1 1 d . . .
H80 H 0.5567 0.3428 0.1740 0.035 Uiso 1 1 calc R . .
O26 O 0.8256(3) 0.6967(4) 0.6491(2) 0.0493(14) Uani 1 1 d . . .
H26A H 0.8058 0.7517 0.6637 0.074 Uiso 1 1 d R . .
H26B H 0.7863 0.6700 0.6703 0.074 Uiso 1 1 d R . .
O28 O 0.0184(10) 0.9696(9) 0.4250(6) 0.061(2) Uani 0.485(9) 1 d P D 1
O28' O 0.0665(9) 0.9498(8) 0.4571(6) 0.061(2) Uani 0.515(9) 1 d P D 2

loop_
_atom_site_aniso_label
_atom_site_aniso_U_11
_atom_site_aniso_U_22
_atom_site_aniso_U_33
_atom_site_aniso_U_23
_atom_site_aniso_U_13
_atom_site_aniso_U_12
Ni1 0.0175(4) 0.0179(4) 0.0154(3) 0.0026(3) 0.0000(3) -0.0107(3)
Ni2 0.0145(5) 0.0168(5) 0.0125(5) 0.0020(4) 0.0001(4) -0.0087(4)
Ni3 0.0356(5) 0.0161(4) 0.0424(5) -0.0019(4) 0.0230(4) -0.0114(4)
Ni4 0.0283(6) 0.0134(5) 0.0225(5) 0.0000(4) 0.0106(5) -0.0079(4)
O1 0.019(2) 0.035(2) 0.023(2) 0.0007(18) -0.0006(17) -0.0119(18)
O2 0.032(3) 0.033(3) 0.066(3) -0.001(2) 0.019(2) -0.013(2)
O3 0.065(3) 0.046(2) 0.092(3) -0.001(2) -0.026(2) -0.018(2)
O4 0.073(3) 0.049(2) 0.091(3) -0.005(2) -0.036(2) -0.014(2)
O5 0.085(3) 0.058(2) 0.104(3) 0.005(2) -0.027(2) -0.018(2)
O6 0.059(3) 0.061(4) 0.036(3) 0.005(3) -0.003(3) -0.016(3)
O7 0.021(2) 0.048(3) 0.068(4) -0.003(3) 0.002(2) -0.014(2)
O8 0.039(3) 0.049(3) 0.059(3) 0.003(3) -0.004(3) -0.021(3)
O9 0.041(3) 0.033(3) 0.044(3) -0.008(2) -0.003(2) -0.014(2)
O10 0.035(3) 0.031(3) 0.061(3) 0.010(2) -0.019(2) -0.019(2)
O11 0.030(2) 0.040(3) 0.041(3) -0.010(2) -0.009(2) -0.006(2)
O12 0.041(3) 0.040(3) 0.047(3) 0.000(2) 0.009(2) -0.024(2)
O13 0.051(3) 0.076(4) 0.028(3) -0.006(3) 0.004(2) -0.015(3)
O14 0.058(3) 0.041(3) 0.065(4) -0.001(3) -0.014(3) -0.017(3)
O15 0.084(3) 0.048(2) 0.073(3) -0.004(2) 0.014(2) -0.025(2)
O16 0.074(2) 0.052(2) 0.084(2) -0.017(2) 0.007(2) -0.024(2)
O17 0.066(3) 0.049(2) 0.068(3) -0.002(2) 0.004(2) -0.027(2)
O19 0.028(2) 0.034(3) 0.051(3) -0.002(2) 0.003(2) -0.017(2)
O20 0.042(3) 0.064(3) 0.030(2) 0.003(2) -0.004(2) -0.033(3)
O21 0.027(2) 0.055(3) 0.049(3) 0.006(3) -0.003(2) -0.011(2)
O22 0.049(3) 0.037(3) 0.061(3) 0.014(2) -0.005(3) -0.028(2)
N1 0.022(2) 0.018(3) 0.020(2) 0.005(2) -0.003(2) -0.009(2)
N2 0.018(2) 0.020(3) 0.014(2) 0.0024(19) -0.0023(19) -0.010(2)
N3 0.019(2) 0.017(2) 0.018(2) -0.0011(19) 0.0009(19) -0.0106(19)
N4 0.020(2) 0.022(3) 0.018(2) 0.001(2) -0.002(2) -0.010(2)
N5 0.020(2) 0.017(2) 0.017(2) 0.0029(19) -0.0026(19) -0.010(2)
N6 0.016(2) 0.018(2) 0.021(2) 0.003(2) 0.0002(19) -0.011(2)
N7 0.020(2) 0.018(2) 0.017(2) -0.0005(19) -0.0012(19) -0.007(2)
N8 0.015(2) 0.014(2) 0.016(2) 0.0028(18) -0.0022(18) -0.0077(18)
N9 0.021(2) 0.018(2) 0.019(2) -0.0007(19) -0.001(2) -0.012(2)
N10 0.024(3) 0.018(3) 0.021(2) 0.000(2) -0.002(2) -0.008(2)
N11 0.017(2) 0.019(3) 0.019(2) -0.001(2) 0.0036(19) -0.009(2)
N12 0.019(2) 0.025(3) 0.027(3) -0.002(2) -0.002(2) -0.006(2)
N13 0.030(3) 0.022(3) 0.014(2) 0.003(2) 0.001(2) -0.012(2)
N14 0.022(3) 0.024(3) 0.018(2) 0.000(2) -0.003(2) -0.011(2)
N15 0.034(3) 0.048(4) 0.018(3) -0.002(2) 0.000(2) -0.024(3)
N16 0.036(3) 0.017(3) 0.032(3) 0.001(2) 0.018(2) -0.010(2)
N17 0.032(3) 0.018(3) 0.034(3) -0.001(2) 0.013(3) -0.013(2)
N18 0.048(4) 0.022(3) 0.024(3) -0.001(2) 0.017(3) -0.020(3)
N19 0.026(3) 0.024(3) 0.030(3) -0.001(2) 0.015(2) -0.008(2)
N20 0.032(3) 0.019(3) 0.019(2) 0.000(2) 0.011(2) -0.015(2)
N21 0.027(3) 0.017(3) 0.035(3) 0.004(2) 0.011(2) -0.006(2)
N22 0.029(3) 0.020(3) 0.041(3) -0.004(2) 0.016(2) -0.014(2)
N23 0.027(3) 0.015(3) 0.029(3) 0.000(2) 0.009(2) -0.007(2)
N24 0.023(3) 0.019(3) 0.026(3) 0.001(2) 0.005(2) -0.009(2)
N25 0.057(4) 0.028(3) 0.041(3) 0.009(3) 0.020(3) -0.016(3)
N26 0.039(3) 0.019(3) 0.056(4) -0.001(3) 0.024(3) -0.013(3)
N27 0.054(4) 0.032(4) 0.065(4) 0.002(3) 0.023(3) -0.020(3)
N28 0.035(3) 0.028(3) 0.033(3) 0.005(2) 0.011(3) -0.007(3)
N29 0.047(4) 0.036(4) 0.076(5) -0.019(3) 0.032(4) -0.018(3)
N30 0.044(4) 0.020(3) 0.045(4) 0.000(3) 0.027(3) -0.010(3)
N31 0.071(2) 0.046(2) 0.091(3) 0.000(2) -0.030(2) -0.0180(19)
N32 0.060(4) 0.039(4) 0.025(3) 0.006(3) -0.004(3) -0.023(3)
N33 0.028(3) 0.021(3) 0.032(3) 0.003(2) -0.009(2) -0.006(2)
N34 0.073(2) 0.047(2) 0.074(2) -0.0088(18) 0.0086(19) -0.0264(19)
N35 0.039(3) 0.044(4) 0.035(3) -0.001(3) -0.012(3) -0.005(3)
N36 0.049(12) 0.043(13) 0.043(11) 0.016(9) -0.002(9) -0.004(10)
O23 0.049(7) 0.040(6) 0.049(7) 0.009(5) -0.004(5) -0.019(5)
O24 0.052(6) 0.055(6) 0.032(5) 0.000(4) 0.002(4) -0.026(5)
O25 0.040(5) 0.051(6) 0.052(5) 0.017(4) 0.002(4) -0.010(4)
O27 0.039(5) 0.034(6) 0.062(7) 0.011(5) -0.028(5) -0.010(4)
N36' 0.039(11) 0.052(13) 0.025(9) 0.008(8) -0.014(8) -0.012(10)
O23' 0.066(10) 0.026(7) 0.074(10) -0.007(7) -0.027(8) 0.000(7)
O24' 0.036(11) 0.045(15) 0.036(14) -0.017(11) -0.012(8) -0.024(11)
O25' 0.066(10) 0.110(13) 0.023(6) 0.007(7) 0.001(6) -0.055(9)
C1 0.022(3) 0.025(3) 0.018(3) 0.003(2) -0.002(2) -0.010(2)
C2 0.025(3) 0.021(3) 0.022(3) 0.004(2) -0.003(2) -0.012(3)
C3 0.033(4) 0.029(4) 0.020(3) 0.009(3) -0.001(3) -0.006(3)
C4 0.043(4) 0.037(4) 0.036(4) 0.010(3) -0.003(3) -0.018(3)
C5 0.061(5) 0.031(4) 0.038(4) 0.008(3) -0.005(4) -0.016(4)
C6 0.054(5) 0.040(5) 0.048(5) 0.010(4) -0.007(4) -0.006(4)
C7 0.043(4) 0.037(4) 0.064(5) 0.012(4) -0.015(4) -0.006(4)
C8 0.041(4) 0.039(4) 0.050(4) 0.013(3) -0.011(4) -0.017(3)
C9 0.017(3) 0.019(3) 0.019(3) 0.000(2) 0.000(2) -0.006(2)
C10 0.016(3) 0.020(3) 0.013(3) 0.002(2) -0.005(2) -0.006(2)
C11 0.025(3) 0.015(3) 0.020(3) 0.001(2) 0.003(2) -0.003(2)
C12 0.029(3) 0.029(4) 0.035(4) -0.005(3) -0.008(3) -0.006(3)
C13 0.051(5) 0.036(4) 0.038(4) -0.010(3) -0.011(3) -0.011(3)
C14 0.042(4) 0.028(4) 0.035(4) -0.007(3) 0.004(3) -0.001(3)
C15 0.027(3) 0.021(3) 0.043(4) 0.000(3) 0.001(3) -0.005(3)
C16 0.030(3) 0.026(3) 0.031(3) 0.001(3) -0.003(3) -0.015(3)
C17 0.017(3) 0.016(3) 0.014(3) 0.002(2) -0.001(2) -0.005(2)
C18 0.019(3) 0.022(3) 0.021(3) 0.002(2) 0.000(2) -0.012(2)
C19 0.024(3) 0.021(3) 0.013(3) 0.001(2) -0.002(2) -0.008(2)
C20 0.026(3) 0.036(4) 0.020(3) 0.003(3) -0.003(3) -0.013(3)
C21 0.044(4) 0.043(4) 0.022(3) 0.002(3) -0.011(3) -0.016(3)
C22 0.042(4) 0.039(4) 0.021(3) 0.000(3) -0.004(3) -0.015(3)
C23 0.026(3) 0.043(4) 0.024(3) -0.006(3) 0.002(3) -0.009(3)
C24 0.025(3) 0.032(4) 0.024(3) -0.004(3) -0.003(3) -0.006(3)
C25 0.024(3) 0.022(3) 0.016(3) -0.002(2) -0.001(2) -0.012(2)
C26 0.024(3) 0.024(3) 0.023(3) -0.002(3) 0.002(2) -0.010(3)
C27 0.033(3) 0.022(3) 0.018(3) -0.003(2) 0.002(3) -0.015(3)
C28 0.040(4) 0.024(4) 0.035(4) 0.003(3) -0.011(3) -0.014(3)
C29 0.062(5) 0.022(4) 0.045(4) 0.011(3) -0.014(4) -0.021(3)
C30 0.050(4) 0.028(4) 0.050(4) -0.001(3) -0.001(4) -0.029(3)
C31 0.037(4) 0.034(4) 0.035(4) -0.002(3) -0.002(3) -0.022(3)
C32 0.033(3) 0.022(3) 0.032(3) 0.004(3) -0.005(3) -0.014(3)
C33 0.020(3) 0.021(3) 0.022(3) 0.004(2) -0.004(2) -0.007(2)
C34 0.034(4) 0.047(4) 0.016(3) 0.007(3) 0.001(3) -0.022(3)
C35 0.024(3) 0.022(3) 0.024(3) -0.003(2) 0.005(3) -0.015(3)
C36 0.031(3) 0.025(3) 0.024(3) 0.002(3) -0.001(3) -0.013(3)
C37 0.043(4) 0.039(4) 0.020(3) -0.001(3) 0.008(3) -0.023(3)
C38 0.029(4) 0.052(5) 0.034(4) -0.004(3) 0.008(3) -0.020(3)
C39 0.024(3) 0.043(4) 0.037(4) -0.001(3) 0.000(3) -0.013(3)
C40 0.029(3) 0.029(3) 0.023(3) -0.003(3) 0.001(3) -0.013(3)
C41 0.052(5) 0.018(3) 0.034(4) 0.001(3) 0.022(3) -0.014(3)
C42 0.047(4) 0.018(3) 0.018(3) -0.003(2) 0.015(3) -0.015(3)
C43 0.083(6) 0.037(4) 0.017(3) -0.001(3) 0.014(4) -0.041(4)
C44 0.102(7) 0.073(6) 0.030(4) -0.014(4) 0.023(4) -0.063(6)
C45 0.139(10) 0.090(8) 0.030(5) -0.009(5) 0.022(6) -0.088(8)
C46 0.173(12) 0.082(8) 0.027(5) 0.010(4) -0.010(6) -0.101(9)
C47 0.119(8) 0.065(6) 0.043(5) 0.012(4) -0.021(5) -0.065(6)
C48 0.081(6) 0.034(4) 0.031(4) 0.001(3) -0.004(4) -0.032(4)
C49 0.028(3) 0.016(3) 0.036(4) -0.006(3) 0.014(3) -0.006(3)
C50 0.027(3) 0.016(3) 0.025(3) 0.001(2) 0.010(3) -0.009(2)
C51 0.035(4) 0.023(3) 0.025(3) 0.005(3) 0.002(3) -0.008(3)
C52 0.029(4) 0.034(4) 0.037(4) 0.003(3) 0.000(3) -0.013(3)
C53 0.032(4) 0.035(4) 0.038(4) 0.005(3) -0.002(3) -0.004(3)
C54 0.044(4) 0.022(3) 0.037(4) 0.008(3) -0.001(3) -0.003(3)
C55 0.053(4) 0.020(3) 0.036(4) 0.001(3) -0.012(3) -0.013(3)
C56 0.036(4) 0.019(3) 0.033(3) 0.003(3) -0.005(3) -0.006(3)
C57 0.029(3) 0.016(3) 0.020(3) 0.002(2) 0.002(2) -0.009(2)
C58 0.028(3) 0.017(3) 0.046(4) 0.004(3) 0.009(3) -0.009(3)
C59 0.027(3) 0.014(3) 0.032(3) -0.003(3) -0.006(3) -0.001(2)
C60 0.059(5) 0.028(4) 0.040(4) -0.004(3) 0.008(4) -0.022(3)
C61 0.064(5) 0.037(4) 0.049(5) -0.007(4) 0.005(4) -0.031(4)
C62 0.044(4) 0.033(4) 0.047(4) -0.006(3) -0.011(4) -0.008(3)
C63 0.034(4) 0.040(4) 0.033(4) -0.005(3) -0.005(3) -0.010(3)
C64 0.026(3) 0.023(3) 0.032(3) -0.001(3) 0.001(3) -0.006(3)
C65 0.058(5) 0.030(4) 0.042(4) 0.005(3) 0.011(4) -0.016(4)
C66 0.057(5) 0.035(4) 0.056(5) 0.010(4) 0.016(4) -0.021(4)
C67 0.050(4) 0.037(4) 0.030(4) -0.003(3) 0.004(3) -0.026(3)
C68 0.042(4) 0.027(4) 0.055(5) 0.014(3) -0.002(4) -0.014(3)
C69 0.051(5) 0.035(4) 0.057(5) 0.021(4) -0.005(4) -0.020(4)
C70 0.058(5) 0.047(5) 0.058(5) 0.014(4) -0.015(4) -0.033(4)
C71 0.073(6) 0.056(5) 0.072(6) 0.024(5) -0.038(5) -0.046(5)
C72 0.078(6) 0.050(5) 0.038(4) 0.022(4) -0.023(4) -0.041(5)
C73 0.042(4) 0.028(4) 0.062(5) -0.007(4) 0.014(4) -0.012(3)
C74 0.052(5) 0.038(4) 0.028(4) -0.001(3) 0.009(3) -0.008(4)
C75 0.029(3) 0.026(3) 0.028(3) 0.002(3) 0.006(3) -0.001(3)
C76 0.058(5) 0.052(5) 0.024(4) -0.002(3) -0.007(4) 0.007(4)
C77 0.044(5) 0.072(6) 0.041(4) -0.014(4) -0.019(4) 0.007(4)
C78 0.026(4) 0.045(4) 0.046(4) -0.004(3) 0.001(3) -0.007(3)
C79 0.030(3) 0.034(4) 0.027(3) -0.002(3) 0.001(3) -0.011(3)
C80 0.026(3) 0.030(4) 0.030(3) -0.002(3) 0.000(3) -0.008(3)
O26 0.035(3) 0.053(3) 0.056(3) -0.027(3) 0.017(2) -0.021(2)
O28 0.076(7) 0.048(5) 0.063(7) 0.009(5) -0.009(4) -0.027(5)
O28' 0.076(7) 0.048(5) 0.063(7) 0.009(5) -0.009(4) -0.027(5)

loop_
_atom_type_symbol
_atom_type_description
_atom_type_scat_dispersion_real
_atom_type_scat_dispersion_imag
_atom_type_scat_source
C C 0.0033 0.0016 'International Tables Vol C Tables 4.2.6.8 and 6.1.1.4'
H H 0.0000 0.0000 'International Tables Vol C Tables 4.2.6.8 and 6.1.1.4'
N N 0.0061 0.0033 'International Tables Vol C Tables 4.2.6.8 and 6.1.1.4'
O O 0.0106 0.0060 'International Tables Vol C Tables 4.2.6.8 and 6.1.1.4'
Ni Ni 0.3393 1.1124 'International Tables Vol C Tables 4.2.6.8 and 6.1.1.4'

loop_
_geom_angle_atom_site_label_1
_geom_angle_atom_site_label_2
_geom_angle_atom_site_label_3
_geom_angle
_geom_angle_site_symmetry_1
_geom_angle_site_symmetry_3
N3 Ni1 N9 90.88(18) . .
N3 Ni1 O1 178.78(16) . .
N9 Ni1 O1 90.33(17) . .
N3 Ni1 N11 89.35(18) . .
N9 Ni1 N11 90.21(17) . .
O1 Ni1 N11 90.53(18) . .
N3 Ni1 N6 91.37(18) . .
N9 Ni1 N6 87.96(17) . .
O1 Ni1 N6 88.79(17) . .
N11 Ni1 N6 178.05(18) . .
N3 Ni1 N14 91.32(18) . .
N9 Ni1 N14 176.90(19) . .
O1 Ni1 N14 87.47(17) . .
N11 Ni1 N14 92.00(18) . .
N6 Ni1 N14 89.80(17) . .
N5 Ni2 N5 180.00(15) 2_675 .
N5 Ni2 N8 90.19(17) 2_675 2_675
N5 Ni2 N8 89.81(17) . 2_675
N5 Ni2 N8 89.81(17) 2_675 .
N5 Ni2 N8 90.19(17) . .
N8 Ni2 N8 179.998(1) 2_675 .
N5 Ni2 N2 91.56(17) 2_675 .
N5 Ni2 N2 88.44(17) . .
N8 Ni2 N2 90.55(17) 2_675 .
N8 Ni2 N2 89.45(17) . .
N5 Ni2 N2 88.44(17) 2_675 2_675
N5 Ni2 N2 91.56(17) . 2_675
N8 Ni2 N2 89.45(17) 2_675 2_675
N8 Ni2 N2 90.55(17) . 2_675
N2 Ni2 N2 180.0 . 2_675
N22 Ni3 N16 90.5(2) . .
N22 Ni3 O2 90.1(2) . .
N16 Ni3 O2 178.52(19) . .
N22 Ni3 N19 89.81(19) . .
N16 Ni3 N19 91.8(2) . .
O2 Ni3 N19 89.5(2) . .
N22 Ni3 N30 177.2(3) . .
N16 Ni3 N30 92.0(2) . .
O2 Ni3 N30 87.4(2) . .
N19 Ni3 N30 88.89(19) . .
N22 Ni3 N26 90.0(2) . .
N16 Ni3 N26 91.5(2) . .
O2 Ni3 N26 87.2(2) . .
N19 Ni3 N26 176.7(3) . .
N30 Ni3 N26 91.2(2) . .
N20 Ni4 N20 180.000(1) . 2_566
N20 Ni4 N23 91.18(19) . .
N20 Ni4 N23 88.82(19) 2_566 .
N20 Ni4 N23 88.82(19) . 2_566
N20 Ni4 N23 91.18(19) 2_566 2_566
N23 Ni4 N23 179.998(2) . 2_566
N20 Ni4 N17 90.36(19) . 2_566
N20 Ni4 N17 89.63(19) 2_566 2_566
N23 Ni4 N17 90.45(19) . 2_566
N23 Ni4 N17 89.55(19) 2_566 2_566
N20 Ni4 N17 89.64(19) . .
N20 Ni4 N17 90.36(19) 2_566 .
N23 Ni4 N17 89.55(19) . .
N23 Ni4 N17 90.45(19) 2_566 .
N17 Ni4 N17 180.00(14) 2_566 .
Ni1 O1 H1A 115.6 . .
Ni1 O1 H1B 115.5 . .
H1A O1 H1B 109.3 . .
Ni3 O2 H2A 137.0 . .
Ni3 O2 H2B 113.1 . .
H2A O2 H2B 109.3 . .
H19A O19 H19B 109.2 . .
H20A O20 H20B 109.2 . .
H21A O21 H21B 109.2 . .
H22A O22 H22B 109.2 . .
C2 N1 C1 105.5(5) . .
C2 N1 C3 126.3(5) . .
C1 N1 C3 128.1(5) . .
C1 N2 N3 107.1(4) . .
C1 N2 Ni2 129.9(4) . .
N3 N2 Ni2 122.9(3) . .
C2 N3 N2 107.3(5) . .
C2 N3 Ni1 125.1(4) . .
N2 N3 Ni1 127.4(3) . .
C10 N4 C9 105.3(5) . .
C10 N4 C11 128.1(5) . .
C9 N4 C11 126.5(5) . .
C10 N5 N6 106.6(4) . .
C10 N5 Ni2 128.2(4) . .
N6 N5 Ni2 125.1(3) . .
C9 N6 N5 107.8(4) . .
C9 N6 Ni1 126.1(4) . .
N5 N6 Ni1 125.8(3) . .
C17 N7 C18 105.2(4) . .
C17 N7 C19 126.8(4) . .
C18 N7 C19 128.0(5) . .
C17 N8 N9 107.1(4) . .
C17 N8 Ni2 126.8(4) . .
N9 N8 Ni2 125.9(3) . .
C18 N9 N8 107.3(4) . .
C18 N9 Ni1 128.0(4) . .
N8 N9 Ni1 124.5(3) . .
C25 N10 C26 105.3(5) . .
C25 N10 C27 125.9(5) . .
C26 N10 C27 128.7(5) . .
C25 N11 N12 107.5(5) . .
C25 N11 Ni1 130.0(4) . .
N12 N11 Ni1 122.4(3) . .
C26 N12 N11 106.4(4) . .
C34 N13 C33 105.2(5) . .
C34 N13 C35 125.5(5) . .
C33 N13 C35 128.8(5) . .
C33 N14 N15 107.2(4) . .
C33 N14 Ni1 132.9(4) . .
N15 N14 Ni1 119.3(3) . .
C34 N15 N14 105.6(5) . .
C41 N16 N17 105.9(6) . .
C41 N16 Ni3 128.9(5) . .
N17 N16 Ni3 125.2(4) . .
C42 N17 N16 107.9(5) . .
C42 N17 Ni4 128.0(4) . .
N16 N17 Ni4 124.1(4) . .
C41 N18 C42 105.3(6) . .
C41 N18 C43 127.9(5) . .
C42 N18 C43 126.8(6) . .
C49 N19 N20 107.4(5) . .
C49 N19 Ni3 126.5(4) . .
N20 N19 Ni3 125.9(4) . .
C50 N20 N19 106.8(5) . .
C50 N20 Ni4 129.1(4) . .
N19 N20 Ni4 124.1(3) . .
C49 N21 C50 105.3(5) . .
C49 N21 C51 126.7(5) . .
C50 N21 C51 128.0(5) . .
C58 N22 N23 107.2(5) . .
C58 N22 Ni3 127.3(4) . .
N23 N22 Ni3 125.4(4) . .
C57 N23 N22 106.4(5) . .
C57 N23 Ni4 128.8(4) . .
N22 N23 Ni4 124.8(4) . .
C58 N24 C57 105.5(5) . .
C58 N24 C59 126.6(5) . .
C57 N24 C59 127.9(5) . .
C65 N25 C66 104.8(6) . .
C65 N25 C67 126.5(7) . .
C66 N25 C67 128.6(6) . .
C65 N26 N27 108.0(5) . .
C65 N26 Ni3 130.4(5) . .
N27 N26 Ni3 121.6(4) . .
C66 N27 N26 106.0(6) . .
C73 N28 C74 104.3(6) . .
C73 N28 C75 128.9(6) . .
C74 N28 C75 126.9(7) . .
C73 N29 N30 106.6(7) . .
C74 N30 N29 106.1(6) . .
C74 N30 Ni3 127.6(6) . .
N29 N30 Ni3 126.1(5) . .
O4 N31 O3 125.0(8) . .
O4 N31 O5 117.1(8) . .
O3 N31 O5 117.8(8) . .
O8 N32 O6 118.6(7) . .
O8 N32 O7 120.7(6) . .
O6 N32 O7 120.5(6) . .
O9 N33 O11 121.6(5) . .
O9 N33 O10 118.5(5) . .
O11 N33 O10 119.8(5) . .
O17 N34 O16 121.0(7) . .
O17 N34 O15 120.3(7) . .
O16 N34 O15 118.6(7) . .
O13 N35 O14 118.3(6) . .
O13 N35 O12 121.3(6) . .
O14 N35 O12 120.4(6) . .
O23 N36 O24 120.6(7) . .
O23 N36 O25 119.8(7) . .
O24 N36 O25 119.5(6) . .
O23' N36' O24' 120.1(7) . .
O23' N36' O25' 120.0(7) . .
O24' N36' O25' 119.5(7) . .
N2 C1 N1 110.0(5) . .
N2 C1 H1 125.0 . .
N1 C1 H1 125.0 . .
N3 C2 N1 110.0(5) . .
N3 C2 H2 125.0 . .
N1 C2 H2 125.0 . .
C8 C3 C4 122.1(6) . .
C8 C3 N1 120.4(6) . .
C4 C3 N1 117.4(6) . .
C3 C4 C5 117.6(7) . .
C3 C4 H4 121.2 . .
C5 C4 H4 121.2 . .
C6 C5 C4 119.3(7) . .
C6 C5 H5 120.3 . .
C4 C5 H5 120.3 . .
C7 C6 C5 121.9(8) . .
C7 C6 H6 119.1 . .
C5 C6 H6 119.1 . .
C6 C7 C8 120.3(7) . .
C6 C7 H7 119.8 . .
C8 C7 H7 119.8 . .
C3 C8 C7 118.7(7) . .
C3 C8 H8 120.6 . .
C7 C8 H8 120.6 . .
N6 C9 N4 109.3(5) . .
N6 C9 H9 125.3 . .
N4 C9 H9 125.3 . .
N5 C10 N4 110.9(5) . .
N5 C10 H10 124.6 . .
N4 C10 H10 124.6 . .
C12 C11 C16 121.3(5) . .
C12 C11 N4 119.1(5) . .
C16 C11 N4 119.6(5) . .
C11 C12 C13 119.4(6) . .
C11 C12 H12 120.3 . .
C13 C12 H12 120.3 . .
C12 C13 C14 119.2(6) . .
C12 C13 H13 120.4 . .
C14 C13 H13 120.4 . .
C15 C14 C13 120.9(6) . .
C15 C14 H14 119.5 . .
C13 C14 H14 119.5 . .
C14 C15 C16 120.3(6) . .
C14 C15 H15 119.8 . .
C16 C15 H15 119.8 . .
C15 C16 C11 118.8(6) . .
C15 C16 H16 120.6 . .
C11 C16 H16 120.6 . .
N8 C17 N7 110.2(5) . .
N8 C17 H17 124.9 . .
N7 C17 H17 124.9 . .
N9 C18 N7 110.2(5) . .
N9 C18 H18 124.9 . .
N7 C18 H18 124.9 . .
C20 C19 C24 121.8(5) . .
C20 C19 N7 119.4(5) . .
C24 C19 N7 118.8(5) . .
C19 C20 C21 118.2(6) . .
C19 C20 H20 120.9 . .
C21 C20 H20 120.9 . .
C22 C21 C20 120.6(6) . .
C22 C21 H21 119.7 . .
C20 C21 H21 119.7 . .
C23 C22 C21 120.2(6) . .
C23 C22 H22 119.9 . .
C21 C22 H22 119.9 . .
C22 C23 C24 120.7(6) . .
C22 C23 H23 119.7 . .
C24 C23 H23 119.7 . .
C19 C24 C23 118.6(6) . .
C19 C24 H24 120.7 . .
C23 C24 H24 120.7 . .
N11 C25 N10 109.9(5) . .
N11 C25 H25 125.0 . .
N10 C25 H25 125.0 . .
N12 C26 N10 110.8(5) . .
N12 C26 H26 124.6 . .
N10 C26 H26 124.6 . .
C28 C27 C32 122.0(6) . .
C28 C27 N10 119.6(6) . .
C32 C27 N10 118.3(5) . .
C27 C28 C29 118.3(6) . .
C27 C28 H28 120.8 . .
C29 C28 H28 120.8 . .
C30 C29 C28 120.6(7) . .
C30 C29 H29 119.7 . .
C28 C29 H29 119.7 . .
C29 C30 C31 120.9(6) . .
C29 C30 H30 119.6 . .
C31 C30 H30 119.6 . .
C30 C31 C32 119.5(7) . .
C30 C31 H31 120.2 . .
C32 C31 H31 120.2 . .
C27 C32 C31 118.6(6) . .
C27 C32 H32 120.7 . .
C31 C32 H32 120.7 . .
N14 C33 N13 109.9(5) . .
N14 C33 H33 125.0 . .
N13 C33 H33 125.0 . .
N15 C34 N13 112.0(5) . .
N15 C34 H34 124.0 . .
N13 C34 H34 124.0 . .
C36 C35 C40 121.8(5) . .
C36 C35 N13 119.2(5) . .
C40 C35 N13 118.8(5) . .
C35 C36 C37 118.7(6) . .
C35 C36 H36 120.6 . .
C37 C36 H36 120.6 . .
C38 C37 C36 120.6(6) . .
C38 C37 H37 119.7 . .
C36 C37 H37 119.7 . .
C37 C38 C39 120.2(6) . .
C37 C38 H38 119.9 . .
C39 C38 H38 119.9 . .
C40 C39 C38 119.9(6) . .
C40 C39 H39 120.0 . .
C38 C39 H39 120.0 . .
C35 C40 C39 118.8(6) . .
C35 C40 H40 120.6 . .
C39 C40 H40 120.6 . .
N16 C41 N18 111.0(6) . .
N16 C41 H41 124.5 . .
N18 C41 H41 124.5 . .
N17 C42 N18 109.9(6) . .
N17 C42 H42 125.1 . .
N18 C42 H42 125.1 . .
C48 C43 C44 123.2(8) . .
C48 C43 N18 119.6(6) . .
C44 C43 N18 117.2(8) . .
C43 C44 C45 116.8(10) . .
C43 C44 H44 121.6 . .
C45 C44 H44 121.6 . .
C46 C45 C44 121.4(9) . .
C46 C45 H45 119.3 . .
C44 C45 H45 119.3 . .
C45 C46 C47 119.9(10) . .
C45 C46 H46 120.0 . .
C47 C46 H46 120.0 . .
C46 C47 C48 120.8(11) . .
C46 C47 H47 119.6 . .
C48 C47 H47 119.6 . .
C43 C48 C47 118.0(8) . .
C43 C48 H48 121.0 . .
C47 C48 H48 121.0 . .
N19 C49 N21 110.2(5) . .
N19 C49 H49 124.9 . .
N21 C49 H49 124.9 . .
N20 C50 N21 110.3(5) . .
N20 C50 H50 124.9 . .
N21 C50 H50 124.9 . .
C52 C51 C56 122.0(6) . .
C52 C51 N21 119.5(6) . .
C56 C51 N21 118.5(6) . .
C51 C52 C53 119.4(7) . .
C51 C52 H52 120.3 . .
C53 C52 H52 120.3 . .
C52 C53 C54 119.6(7) . .
C52 C53 H53 120.2 . .
C54 C53 H53 120.2 . .
C55 C54 C53 121.1(6) . .
C55 C54 H54 119.5 . .
C53 C54 H54 119.5 . .
C54 C55 C56 119.5(6) . .
C54 C55 H55 120.3 . .
C56 C55 H55 120.3 . .
C51 C56 C55 118.4(6) . .
C51 C56 H56 120.8 . .
C55 C56 H56 120.8 . .
N23 C57 N24 110.2(5) . .
N23 C57 H57 124.9 . .
N24 C57 H57 124.9 . .
N22 C58 N24 110.7(5) . .
N22 C58 H58 124.7 . .
N24 C58 H58 124.7 . .
C64 C59 C60 120.4(6) . .
C64 C59 N24 119.8(5) . .
C60 C59 N24 119.7(5) . .
C61 C60 C59 119.6(6) . .
C61 C60 H60 120.2 . .
C59 C60 H60 120.2 . .
C62 C61 C60 120.2(7) . .
C62 C61 H61 119.9 . .
C60 C61 H61 119.9 . .
C61 C62 C63 120.0(7) . .
C61 C62 H62 120.0 . .
C63 C62 H62 120.0 . .
C62 C63 C64 120.3(6) . .
C62 C63 H63 119.8 . .
C64 C63 H63 119.8 . .
C59 C64 C63 119.4(6) . .
C59 C64 H64 120.3 . .
C63 C64 H64 120.3 . .
N26 C65 N25 110.1(7) . .
N26 C65 H65 125.0 . .
N25 C65 H65 125.0 . .
N27 C66 N25 111.1(7) . .
N27 C66 H66 124.4 . .
N25 C66 H66 124.4 . .
C72 C67 C68 122.9(7) . .
C72 C67 N25 119.6(7) . .
C68 C67 N25 117.5(7) . .
C67 C68 C69 118.1(7) . .
C67 C68 H68 121.0 . .
C69 C68 H68 121.0 . .
C70 C69 C68 120.8(7) . .
C70 C69 H69 119.6 . .
C68 C69 H69 119.6 . .
C71 C70 C69 119.1(7) . .
C71 C70 H70 120.4 . .
C69 C70 H70 120.4 . .
C70 C71 C72 120.5(8) . .
C70 C71 H71 119.7 . .
C72 C71 H71 119.7 . .
C67 C72 C71 118.5(7) . .
C67 C72 H72 120.7 . .
C71 C72 H72 120.7 . .
N29 C73 N28 111.3(7) . .
N29 C73 H73 124.3 . .
N28 C73 H73 124.3 . .
N30 C74 N28 111.7(7) . .
N30 C74 H74 124.2 . .
N28 C74 H74 124.2 . .
C76 C75 C80 121.3(6) . .
C76 C75 N28 118.7(6) . .
C80 C75 N28 120.0(6) . .
C75 C76 C77 119.5(6) . .
C75 C76 H76 120.3 . .
C77 C76 H76 120.3 . .
C78 C77 C76 119.5(7) . .
C78 C77 H77 120.3 . .
C76 C77 H77 120.3 . .
C79 C78 C77 119.9(6) . .
C79 C78 H78 120.1 . .
C77 C78 H78 120.1 . .
C80 C79 C78 120.9(6) . .
C80 C79 H79 119.6 . .
C78 C79 H79 119.6 . .
C79 C80 C75 119.0(6) . .
C79 C80 H80 120.5 . .
C75 C80 H80 120.5 . .
H26A O26 H26B 104.0 . .

loop_
_geom_bond_atom_site_label_1
_geom_bond_atom_site_label_2
_geom_bond_distance
_geom_bond_site_symmetry_2
Ni1 N3 2.060(5) .
Ni1 N9 2.064(4) .
Ni1 O1 2.070(4) .
Ni1 N11 2.083(5) .
Ni1 N6 2.085(5) .
Ni1 N14 2.110(4) .
Ni2 N5 2.098(4) 2_675
Ni2 N5 2.098(4) .
Ni2 N8 2.100(4) 2_675
Ni2 N8 2.100(4) .
Ni2 N2 2.129(4) .
Ni2 N2 2.129(4) 2_675
Ni3 N22 2.050(5) .
Ni3 N16 2.060(6) .
Ni3 O2 2.067(6) .
Ni3 N19 2.067(5) .
Ni3 N30 2.073(5) .
Ni3 N26 2.102(5) .
Ni4 N20 2.076(5) .
Ni4 N20 2.076(5) 2_566
Ni4 N23 2.093(5) .
Ni4 N23 2.093(5) 2_566
Ni4 N17 2.112(5) 2_566
Ni4 N17 2.112(5) .
O1 H1A 0.8501 .
O1 H1B 0.8499 .
O2 H2A 0.8499 .
O2 H2B 0.8500 .
O3 N31 1.211(9) .
O4 N31 1.194(9) .
O5 N31 1.255(9) .
O6 N32 1.263(7) .
O7 N32 1.263(8) .
O8 N32 1.227(7) .
O9 N33 1.224(6) .
O10 N33 1.276(6) .
O11 N33 1.232(6) .
O12 N35 1.256(7) .
O13 N35 1.246(7) .
O14 N35 1.255(8) .
O15 N34 1.255(8) .
O16 N34 1.247(9) .
O17 N34 1.211(8) .
O19 H19A 0.8500 .
O19 H19B 0.8500 .
O20 H20A 0.8500 .
O20 H20B 0.8501 .
O21 H21A 0.8501 .
O21 H21B 0.8500 .
O22 H22A 0.8500 .
O22 H22B 0.8499 .
N1 C2 1.348(7) .
N1 C1 1.360(7) .
N1 C3 1.456(7) .
N2 C1 1.299(7) .
N2 N3 1.385(6) .
N3 C2 1.303(7) .
N4 C10 1.351(7) .
N4 C9 1.351(7) .
N4 C11 1.435(7) .
N5 C10 1.295(7) .
N5 N6 1.376(6) .
N6 C9 1.310(7) .
N7 C17 1.358(7) .
N7 C18 1.359(7) .
N7 C19 1.436(7) .
N8 C17 1.303(7) .
N8 N9 1.389(6) .
N9 C18 1.298(7) .
N10 C25 1.349(7) .
N10 C26 1.352(7) .
N10 C27 1.439(7) .
N11 C25 1.308(7) .
N11 N12 1.386(6) .
N12 C26 1.303(7) .
N13 C34 1.325(8) .
N13 C33 1.350(7) .
N13 C35 1.450(7) .
N14 C33 1.314(7) .
N14 N15 1.385(7) .
N15 C34 1.309(7) .
N16 C41 1.312(9) .
N16 N17 1.399(7) .
N17 C42 1.297(9) .
N18 C41 1.348(9) .
N18 C42 1.365(7) .
N18 C43 1.459(9) .
N19 C49 1.298(8) .
N19 N20 1.390(7) .
N20 C50 1.301(7) .
N21 C49 1.352(7) .
N21 C50 1.357(8) .
N21 C51 1.431(8) .
N22 C58 1.295(8) .
N22 N23 1.390(7) .
N23 C57 1.311(7) .
N24 C58 1.343(7) .
N24 C57 1.350(7) .
N24 C59 1.430(7) .
N25 C65 1.355(9) .
N25 C66 1.356(10) .
N25 C67 1.439(8) .
N26 C65 1.311(9) .
N26 N27 1.380(8) .
N27 C66 1.315(9) .
N28 C73 1.342(10) .
N28 C74 1.350(8) .
N28 C75 1.437(8) .
N29 C73 1.294(9) .
N29 N30 1.398(9) .
N30 C74 1.288(9) .
N36 O23 1.234(9) .
N36 O24 1.238(9) .
N36 O25 1.248(9) .
N36' O23' 1.224(10) .
N36' O24' 1.231(10) .
N36' O25' 1.232(9) .
C1 H1 0.9500 .
C2 H2 0.9500 .
C3 C8 1.349(9) .
C3 C4 1.391(9) .
C4 C5 1.401(10) .
C4 H4 0.9500 .
C5 C6 1.370(11) .
C5 H5 0.9500 .
C6 C7 1.330(10) .
C6 H6 0.9500 .
C7 C8 1.398(10) .
C7 H7 0.9500 .
C8 H8 0.9500 .
C9 H9 0.9500 .
C10 H10 0.9500 .
C11 C12 1.378(9) .
C11 C16 1.390(8) .
C12 C13 1.384(9) .
C12 H12 0.9500 .
C13 C14 1.389(10) .
C13 H13 0.9500 .
C14 C15 1.373(10) .
C14 H14 0.9500 .
C15 C16 1.375(9) .
C15 H15 0.9500 .
C16 H16 0.9500 .
C17 H17 0.9500 .
C18 H18 0.9500 .
C19 C20 1.384(8) .
C19 C24 1.384(8) .
C20 C21 1.391(8) .
C20 H20 0.9500 .
C21 C22 1.384(9) .
C21 H21 0.9500 .
C22 C23 1.365(9) .
C22 H22 0.9500 .
C23 C24 1.391(8) .
C23 H23 0.9500 .
C24 H24 0.9500 .
C25 H25 0.9500 .
C26 H26 0.9500 .
C27 C28 1.371(9) .
C27 C32 1.372(9) .
C28 C29 1.391(9) .
C28 H28 0.9500 .
C29 C30 1.361(10) .
C29 H29 0.9500 .
C30 C31 1.369(10) .
C30 H30 0.9500 .
C31 C32 1.402(8) .
C31 H31 0.9500 .
C32 H32 0.9500 .
C33 H33 0.9500 .
C34 H34 0.9500 .
C35 C36 1.378(8) .
C35 C40 1.379(9) .
C36 C37 1.390(8) .
C36 H36 0.9500 .
C37 C38 1.365(10) .
C37 H37 0.9500 .
C38 C39 1.396(9) .
C38 H38 0.9500 .
C39 C40 1.386(8) .
C39 H39 0.9500 .
C40 H40 0.9500 .
C41 H41 0.9500 .
C42 H42 0.9500 .
C43 C48 1.350(11) .
C43 C44 1.392(10) .
C44 C45 1.395(14) .
C44 H44 0.9500 .
C45 C46 1.347(16) .
C45 H45 0.9500 .
C46 C47 1.382(14) .
C46 H46 0.9500 .
C47 C48 1.385(11) .
C47 H47 0.9500 .
C48 H48 0.9500 .
C49 H49 0.9500 .
C50 H50 0.9500 .
C51 C52 1.369(9) .
C51 C56 1.380(9) .
C52 C53 1.370(9) .
C52 H52 0.9500 .
C53 C54 1.385(10) .
C53 H53 0.9500 .
C54 C55 1.369(10) .
C54 H54 0.9500 .
C55 C56 1.395(9) .
C55 H55 0.9500 .
C56 H56 0.9500 .
C57 H57 0.9500 .
C58 H58 0.9500 .
C59 C64 1.373(8) .
C59 C60 1.388(9) .
C60 C61 1.380(10) .
C60 H60 0.9500 .
C61 C62 1.371(10) .
C61 H61 0.9500 .
C62 C63 1.382(10) .
C62 H62 0.9500 .
C63 C64 1.384(9) .
C63 H63 0.9500 .
C64 H64 0.9500 .
C65 H65 0.9500 .
C66 H66 0.9500 .
C67 C72 1.353(11) .
C67 C68 1.377(10) .
C68 C69 1.389(10) .
C68 H68 0.9500 .
C69 C70 1.385(11) .
C69 H69 0.9500 .
C70 C71 1.383(11) .
C70 H70 0.9500 .
C71 C72 1.397(11) .
C71 H71 0.9500 .
C72 H72 0.9500 .
C73 H73 0.9500 .
C74 H74 0.9500 .
C75 C76 1.364(10) .
C75 C80 1.375(9) .
C76 C77 1.389(11) .
C76 H76 0.9500 .
C77 C78 1.377(10) .
C77 H77 0.9500 .
C78 C79 1.375(9) .
C78 H78 0.9500 .
C79 C80 1.367(8) .
C79 H79 0.9500 .
C80 H80 0.9500 .
O26 H26A 0.8500 .
O26 H26B 0.8500 .

loop_
_geom_torsion_atom_site_label_1
_geom_torsion_atom_site_label_2
_geom_torsion_atom_site_label_3
_geom_torsion_atom_site_label_4
_geom_torsion
_geom_torsion_site_symmetry_1
N5 Ni2 N2 C1 47.2(5) 2_675
N5 Ni2 N2 C1 -132.8(5) .
N8 Ni2 N2 C1 -43.0(5) 2_675
N8 Ni2 N2 C1 137.0(5) .
N2 Ni2 N2 C1 -39(23) 2_675
N5 Ni2 N2 N3 -129.3(4) 2_675
N5 Ni2 N2 N3 50.7(4) .
N8 Ni2 N2 N3 140.5(4) 2_675
N8 Ni2 N2 N3 -39.5(4) .
N2 Ni2 N2 N3 144(22) 2_675
C1 N2 N3 C2 -0.6(6) .
Ni2 N2 N3 C2 176.6(4) .
C1 N2 N3 Ni1 174.1(4) .
Ni2 N2 N3 Ni1 -8.7(6) .
N9 Ni1 N3 C2 -136.5(5) .
O1 Ni1 N3 C2 38(9) .
N11 Ni1 N3 C2 -46.3(5) .
N6 Ni1 N3 C2 135.5(4) .
N14 Ni1 N3 C2 45.7(5) .
N9 Ni1 N3 N2 49.7(4) .
O1 Ni1 N3 N2 -136(8) .
N11 Ni1 N3 N2 139.9(4) .
N6 Ni1 N3 N2 -38.3(4) .
N14 Ni1 N3 N2 -128.1(4) .
N5 Ni2 N5 C10 -81(31) 2_675
N8 Ni2 N5 C10 38.3(5) 2_675
N8 Ni2 N5 C10 -141.7(5) .
N2 Ni2 N5 C10 128.9(5) .
N2 Ni2 N5 C10 -51.1(5) 2_675
N5 Ni2 N5 N6 102(31) 2_675
N8 Ni2 N5 N6 -139.4(4) 2_675
N8 Ni2 N5 N6 40.6(4) .
N2 Ni2 N5 N6 -48.8(4) .
N2 Ni2 N5 N6 131.2(4) 2_675
C10 N5 N6 C9 1.3(6) .
Ni2 N5 N6 C9 179.4(4) .
C10 N5 N6 Ni1 -173.3(4) .
Ni2 N5 N6 Ni1 4.9(6) .
N3 Ni1 N6 C9 -132.9(5) .
N9 Ni1 N6 C9 136.3(5) .
O1 Ni1 N6 C9 45.9(5) .
N11 Ni1 N6 C9 116(5) .
N14 Ni1 N6 C9 -41.6(5) .
N3 Ni1 N6 N5 40.7(4) .
N9 Ni1 N6 N5 -50.2(4) .
O1 Ni1 N6 N5 -140.5(4) .
N11 Ni1 N6 N5 -71(5) .
N14 Ni1 N6 N5 132.0(4) .
N5 Ni2 N8 C17 -44.6(5) 2_675
N5 Ni2 N8 C17 135.3(5) .
N8 Ni2 N8 C17 11(17) 2_675
N2 Ni2 N8 C17 -136.2(5) .
N2 Ni2 N8 C17 43.8(5) 2_675
N5 Ni2 N8 N9 142.1(4) 2_675
N5 Ni2 N8 N9 -37.9(4) .
N8 Ni2 N8 N9 -163(17) 2_675
N2 Ni2 N8 N9 50.5(4) .
N2 Ni2 N8 N9 -129.5(4) 2_675
C17 N8 N9 C18 -0.4(6) .
Ni2 N8 N9 C18 173.9(4) .
C17 N8 N9 Ni1 175.1(4) .
Ni2 N8 N9 Ni1 -10.5(6) .
N3 Ni1 N9 C18 136.0(5) .
O1 Ni1 N9 C18 -43.9(5) .
N11 Ni1 N9 C18 46.6(5) .
N6 Ni1 N9 C18 -132.7(5) .
N14 Ni1 N9 C18 -89(3) .
N3 Ni1 N9 N8 -38.6(4) .
O1 Ni1 N9 N8 141.5(4) .
N11 Ni1 N9 N8 -128.0(4) .
N6 Ni1 N9 N8 52.7(4) .
N14 Ni1 N9 N8 97(3) .
N3 Ni1 N11 C25 132.8(5) .
N9 Ni1 N11 C25 -136.3(5) .
O1 Ni1 N11 C25 -46.0(5) .
N6 Ni1 N11 C25 -116(5) .
N14 Ni1 N11 C25 41.5(5) .
N3 Ni1 N11 N12 -43.1(4) .
N9 Ni1 N11 N12 47.8(4) .
O1 Ni1 N11 N12 138.1(4) .
N6 Ni1 N11 N12 68(5) .
N14 Ni1 N11 N12 -134.4(4) .
C25 N11 N12 C26 -0.6(6) .
Ni1 N11 N12 C26 176.2(4) .
N3 Ni1 N14 C33 -154.5(5) .
N9 Ni1 N14 C33 70(3) .
O1 Ni1 N14 C33 25.4(5) .
N11 Ni1 N14 C33 -65.1(5) .
N6 Ni1 N14 C33 114.2(5) .
N3 Ni1 N14 N15 35.6(4) .
N9 Ni1 N14 N15 -100(3) .
O1 Ni1 N14 N15 -144.5(4) .
N11 Ni1 N14 N15 125.0(4) .
N6 Ni1 N14 N15 -55.7(4) .
C33 N14 N15 C34 0.1(7) .
Ni1 N14 N15 C34 172.3(4) .
N22 Ni3 N16 C41 135.2(5) .
O2 Ni3 N16 C41 20(8) .
N19 Ni3 N16 C41 -134.9(5) .
N30 Ni3 N16 C41 -46.0(5) .
N26 Ni3 N16 C41 45.2(5) .
N22 Ni3 N16 N17 -47.7(4) .
O2 Ni3 N16 N17 -163(7) .
N19 Ni3 N16 N17 42.2(4) .
N30 Ni3 N16 N17 131.1(4) .
N26 Ni3 N16 N17 -137.7(4) .
C41 N16 N17 C42 0.9(6) .
Ni3 N16 N17 C42 -176.7(4) .
C41 N16 N17 Ni4 -179.4(4) .
Ni3 N16 N17 Ni4 2.9(6) .
N20 Ni4 N17 C42 132.0(5) .
N20 Ni4 N17 C42 -48.0(5) 2_566
N23 Ni4 N17 C42 -136.8(5) .
N23 Ni4 N17 C42 43.2(5) 2_566
N17 Ni4 N17 C42 -19(15) 2_566
N20 Ni4 N17 N16 -47.6(4) .
N20 Ni4 N17 N16 132.4(4) 2_566
N23 Ni4 N17 N16 43.6(4) .
N23 Ni4 N17 N16 -136.4(4) 2_566
N17 Ni4 N17 N16 161(15) 2_566
N22 Ni3 N19 C49 -135.4(6) .
N16 Ni3 N19 C49 134.1(6) .
O2 Ni3 N19 C49 -45.3(6) .
N30 Ni3 N19 C49 42.2(6) .
N26 Ni3 N19 C49 -49(4) .
N22 Ni3 N19 N20 49.2(5) .
N16 Ni3 N19 N20 -41.3(5) .
O2 Ni3 N19 N20 139.3(5) .
N30 Ni3 N19 N20 -133.3(5) .
N26 Ni3 N19 N20 136(3) .
C49 N19 N20 C50 -0.3(7) .
Ni3 N19 N20 C50 175.9(4) .
C49 N19 N20 Ni4 178.0(4) .
Ni3 N19 N20 Ni4 -5.8(7) .
N20 Ni4 N20 C50 50(68) 2_566
N23 Ni4 N20 C50 137.4(5) .
N23 Ni4 N20 C50 -42.6(5) 2_566
N17 Ni4 N20 C50 46.9(5) 2_566
N17 Ni4 N20 C50 -133.1(5) .
N20 Ni4 N20 N19 -128(68) 2_566
N23 Ni4 N20 N19 -40.6(5) .
N23 Ni4 N20 N19 139.4(5) 2_566
N17 Ni4 N20 N19 -131.0(5) 2_566
N17 Ni4 N20 N19 49.0(5) .
N16 Ni3 N22 C58 -131.7(6) .
O2 Ni3 N22 C58 46.9(6) .
N19 Ni3 N22 C58 136.4(6) .
N30 Ni3 N22 C58 74(4) .
N26 Ni3 N22 C58 -40.2(6) .
N16 Ni3 N22 N23 45.3(5) .
O2 Ni3 N22 N23 -136.1(5) .
N19 Ni3 N22 N23 -46.5(5) .
N30 Ni3 N22 N23 -109(4) .
N26 Ni3 N22 N23 136.8(5) .
C58 N22 N23 C57 0.1(7) .
Ni3 N22 N23 C57 -177.4(4) .
C58 N22 N23 Ni4 179.4(4) .
Ni3 N22 N23 Ni4 1.9(7) .
N20 Ni4 N23 C57 -137.8(5) .
N20 Ni4 N23 C57 42.2(5) 2_566
N23 Ni4 N23 C57 -155(12) 2_566
N17 Ni4 N23 C57 -47.4(5) 2_566
N17 Ni4 N23 C57 132.6(5) .
N20 Ni4 N23 N22 43.1(5) .
N20 Ni4 N23 N22 -136.9(5) 2_566
N23 Ni4 N23 N22 25(12) 2_566
N17 Ni4 N23 N22 133.5(5) 2_566
N17 Ni4 N23 N22 -46.5(5) .
N22 Ni3 N26 C65 129.8(7) .
N16 Ni3 N26 C65 -139.7(7) .
O2 Ni3 N26 C65 39.7(7) .
N19 Ni3 N26 C65 43(4) .
N30 Ni3 N26 C65 -47.6(7) .
N22 Ni3 N26 N27 -48.6(6) .
N16 Ni3 N26 N27 42.0(6) .
O2 Ni3 N26 N27 -138.7(6) .
N19 Ni3 N26 N27 -135(3) .
N30 Ni3 N26 N27 134.0(6) .
C65 N26 N27 C66 -2.3(9) .
Ni3 N26 N27 C66 176.4(5) .
C73 N29 N30 C74 -1.2(8) .
C73 N29 N30 Ni3 174.0(5) .
N22 Ni3 N30 C74 -49(5) .
N16 Ni3 N30 C74 156.5(6) .
O2 Ni3 N30 C74 -22.1(6) .
N19 Ni3 N30 C74 -111.7(6) .
N26 Ni3 N30 C74 65.0(6) .
N22 Ni3 N30 N29 137(4) .
N16 Ni3 N30 N29 -17.6(5) .
O2 Ni3 N30 N29 163.8(5) .
N19 Ni3 N30 N29 74.2(5) .
N26 Ni3 N30 N29 -109.1(5) .
N3 N2 C1 N1 0.7(6) .
Ni2 N2 C1 N1 -176.2(3) .
C2 N1 C1 N2 -0.6(6) .
C3 N1 C1 N2 179.9(5) .
N2 N3 C2 N1 0.2(6) .
Ni1 N3 C2 N1 -174.6(3) .
C1 N1 C2 N3 0.2(6) .
C3 N1 C2 N3 179.8(5) .
C2 N1 C3 C8 150.8(6) .
C1 N1 C3 C8 -29.7(9) .
C2 N1 C3 C4 -26.8(9) .
C1 N1 C3 C4 152.7(6) .
C8 C3 C4 C5 1.7(11) .
N1 C3 C4 C5 179.3(6) .
C3 C4 C5 C6 -1.4(11) .
C4 C5 C6 C7 1.0(12) .
C5 C6 C7 C8 -0.8(13) .
C4 C3 C8 C7 -1.6(11) .
N1 C3 C8 C7 -179.1(6) .
C6 C7 C8 C3 1.1(12) .
N5 N6 C9 N4 -1.0(6) .
Ni1 N6 C9 N4 173.5(3) .
C10 N4 C9 N6 0.4(6) .
C11 N4 C9 N6 -177.1(5) .
N6 N5 C10 N4 -1.0(6) .
Ni2 N5 C10 N4 -179.1(3) .
C9 N4 C10 N5 0.4(6) .
C11 N4 C10 N5 177.9(5) .
C10 N4 C11 C12 -40.7(8) .
C9 N4 C11 C12 136.2(6) .
C10 N4 C11 C16 141.9(6) .
C9 N4 C11 C16 -41.2(8) .
C16 C11 C12 C13 -1.5(10) .
N4 C11 C12 C13 -178.9(6) .
C11 C12 C13 C14 1.2(10) .
C12 C13 C14 C15 -0.6(11) .
C13 C14 C15 C16 0.3(10) .
C14 C15 C16 C11 -0.6(9) .
C12 C11 C16 C15 1.2(9) .
N4 C11 C16 C15 178.6(5) .
N9 N8 C17 N7 -0.1(6) .
Ni2 N8 C17 N7 -174.4(3) .
C18 N7 C17 N8 0.5(6) .
C19 N7 C17 N8 -179.1(5) .
N8 N9 C18 N7 0.8(6) .
Ni1 N9 C18 N7 -174.6(4) .
C17 N7 C18 N9 -0.8(6) .
C19 N7 C18 N9 178.8(5) .
C17 N7 C19 C20 -149.8(6) .
C18 N7 C19 C20 30.7(8) .
C17 N7 C19 C24 29.0(8) .
C18 N7 C19 C24 -150.5(6) .
C24 C19 C20 C21 1.6(9) .
N7 C19 C20 C21 -179.5(5) .
C19 C20 C21 C22 -1.8(10) .
C20 C21 C22 C23 0.8(10) .
C21 C22 C23 C24 0.3(10) .
C20 C19 C24 C23 -0.6(9) .
N7 C19 C24 C23 -179.4(5) .
C22 C23 C24 C19 -0.4(10) .
N12 N11 C25 N10 0.0(6) .
Ni1 N11 C25 N10 -176.4(4) .
C26 N10 C25 N11 0.5(6) .
C27 N10 C25 N11 -178.9(5) .
N11 N12 C26 N10 1.0(7) .
C25 N10 C26 N12 -0.9(7) .
C27 N10 C26 N12 178.5(5) .
C25 N10 C27 C28 -132.9(6) .
C26 N10 C27 C28 47.8(8) .
C25 N10 C27 C32 46.3(8) .
C26 N10 C27 C32 -133.1(6) .
C32 C27 C28 C29 -0.5(9) .
N10 C27 C28 C29 178.6(5) .
C27 C28 C29 C30 -0.1(10) .
C28 C29 C30 C31 -0.2(11) .
C29 C30 C31 C32 1.1(10) .
C28 C27 C32 C31 1.3(9) .
N10 C27 C32 C31 -177.8(5) .
C30 C31 C32 C27 -1.6(9) .
N15 N14 C33 N13 -1.1(6) .
Ni1 N14 C33 N13 -171.9(4) .
C34 N13 C33 N14 1.8(7) .
C35 N13 C33 N14 174.3(5) .
N14 N15 C34 N13 1.1(7) .
C33 N13 C34 N15 -1.8(7) .
C35 N13 C34 N15 -174.7(5) .
C34 N13 C35 C36 -31.0(9) .
C33 N13 C35 C36 157.9(6) .
C34 N13 C35 C40 143.8(6) .
C33 N13 C35 C40 -27.4(9) .
C40 C35 C36 C37 -0.4(9) .
N13 C35 C36 C37 174.2(5) .
C35 C36 C37 C38 0.6(9) .
C36 C37 C38 C39 -0.4(10) .
C37 C38 C39 C40 0.1(11) .
C36 C35 C40 C39 0.1(9) .
N13 C35 C40 C39 -174.6(5) .
C38 C39 C40 C35 0.1(10) .
N17 N16 C41 N18 -0.8(7) .
Ni3 N16 C41 N18 176.8(4) .
C42 N18 C41 N16 0.3(7) .
C43 N18 C41 N16 -179.7(6) .
N16 N17 C42 N18 -0.7(6) .
Ni4 N17 C42 N18 179.6(4) .
C41 N18 C42 N17 0.3(7) .
C43 N18 C42 N17 -179.7(6) .
C41 N18 C43 C48 -153.2(7) .
C42 N18 C43 C48 26.8(10) .
C41 N18 C43 C44 26.1(10) .
C42 N18 C43 C44 -153.9(6) .
C48 C43 C44 C45 -1.2(11) .
N18 C43 C44 C45 179.6(7) .
C43 C44 C45 C46 0.5(13) .
C44 C45 C46 C47 0.3(15) .
C45 C46 C47 C48 -0.4(13) .
C44 C43 C48 C47 1.1(11) .
N18 C43 C48 C47 -179.7(6) .
C46 C47 C48 C43 -0.3(11) .
N20 N19 C49 N21 0.6(7) .
Ni3 N19 C49 N21 -175.6(4) .
C50 N21 C49 N19 -0.6(7) .
C51 N21 C49 N19 -179.0(6) .
N19 N20 C50 N21 -0.1(7) .
Ni4 N20 C50 N21 -178.3(4) .
C49 N21 C50 N20 0.4(7) .
C51 N21 C50 N20 178.8(6) .
C49 N21 C51 C52 41.3(9) .
C50 N21 C51 C52 -136.7(7) .
C49 N21 C51 C56 -138.9(7) .
C50 N21 C51 C56 43.1(9) .
C56 C51 C52 C53 0.6(9) .
N21 C51 C52 C53 -179.6(6) .
C51 C52 C53 C54 0.9(10) .
C52 C53 C54 C55 -1.2(10) .
C53 C54 C55 C56 0.0(10) .
C52 C51 C56 C55 -1.7(9) .
N21 C51 C56 C55 178.5(5) .
C54 C55 C56 C51 1.4(9) .
N22 N23 C57 N24 -0.6(7) .
Ni4 N23 C57 N24 -179.9(4) .
C58 N24 C57 N23 0.8(7) .
C59 N24 C57 N23 -179.9(5) .
N23 N22 C58 N24 0.4(7) .
Ni3 N22 C58 N24 177.8(4) .
C57 N24 C58 N22 -0.8(7) .
C59 N24 C58 N22 -180.0(6) .
C58 N24 C59 C64 -149.5(6) .
C57 N24 C59 C64 31.4(9) .
C58 N24 C59 C60 29.7(10) .
C57 N24 C59 C60 -149.3(7) .
C64 C59 C60 C61 1.7(11) .
N24 C59 C60 C61 -177.5(7) .
C59 C60 C61 C62 -1.9(12) .
C60 C61 C62 C63 0.5(12) .
C61 C62 C63 C64 1.1(11) .
C60 C59 C64 C63 -0.1(10) .
N24 C59 C64 C63 179.1(6) .
C62 C63 C64 C59 -1.3(10) .
N27 N26 C65 N25 2.3(9) .
Ni3 N26 C65 N25 -176.2(5) .
C66 N25 C65 N26 -1.4(9) .
C67 N25 C65 N26 -177.7(7) .
N26 N27 C66 N25 1.4(9) .
C65 N25 C66 N27 -0.1(9) .
C67 N25 C66 N27 176.1(7) .
C65 N25 C67 C72 -35.7(11) .
C66 N25 C67 C72 148.9(8) .
C65 N25 C67 C68 142.5(8) .
C66 N25 C67 C68 -32.9(11) .
C72 C67 C68 C69 1.7(11) .
N25 C67 C68 C69 -176.4(7) .
C67 C68 C69 C70 0.3(12) .
C68 C69 C70 C71 -0.6(13) .
C69 C70 C71 C72 -1.1(13) .
C68 C67 C72 C71 -3.4(12) .
N25 C67 C72 C71 174.7(7) .
C70 C71 C72 C67 3.0(13) .
N30 N29 C73 N28 0.3(8) .
C74 N28 C73 N29 0.5(8) .
C75 N28 C73 N29 -178.5(6) .
N29 N30 C74 N28 1.6(8) .
Ni3 N30 C74 N28 -173.5(4) .
C73 N28 C74 N30 -1.3(8) .
C75 N28 C74 N30 177.7(6) .
C73 N28 C75 C76 -153.9(7) .
C74 N28 C75 C76 27.3(10) .
C73 N28 C75 C80 25.6(10) .
C74 N28 C75 C80 -153.2(7) .
C80 C75 C76 C77 2.9(12) .
N28 C75 C76 C77 -177.5(7) .
C75 C76 C77 C78 -2.7(13) .
C76 C77 C78 C79 0.6(12) .
C77 C78 C79 C80 1.3(11) .
C78 C79 C80 C75 -1.1(10) .
C76 C75 C80 C79 -1.1(10) .
N28 C75 C80 C79 179.4(6) .
